data_2018169
loop_
_publ_author_name
'Cheng, Yuan'
'Chen, Lu-Sheng'
'Liu, Qi-Kui'
'Wu, Jun'
'Guo, Dian-Shun'

_publ_section_title
;
 Supramolecular structures constructed by
 3-(2-amino-6-chloropyrimidin-4-yl)-1,1-dimethylprop-2-yn-1-ol
 monohydrate and
 3-[2-amino-6-(3-hydroxy-3,3-dimethylprop-1-yn-1-yl)pyrimidin-4-yl]-1,1-dimethylprop-2-yn-1-ol
;
_journal_coeditor_code YP3004
_journal_issue 7
_journal_name_full 'Acta Crystallographica Section C'
_journal_page_first o244
_journal_page_last o248
_journal_paper_doi 10.1107/S0108270111019895
_journal_volume 67
_journal_year 2011
_chemical_formula_iupac 'C9 H10 Cl N3 O, H2 O'
_chemical_formula_moiety 'C9 H10 Cl N3 O, H2 O'
_chemical_formula_sum 'C9 H12 Cl N3 O2'
_chemical_formula_weight 229.67
_chemical_name_systematic
;
3-(2-amino-6-chloropyrimidin-4-yl)-1,1-dimethylprop-2-yn-1-ol monohydrate
;
_space_group_IT_number 13
_symmetry_cell_setting monoclinic
_symmetry_space_group_name_Hall '-P 2yac'
_symmetry_space_group_name_H-M 'P 1 2/n 1'
_atom_sites_solution_hydrogens geom
_atom_sites_solution_primary direct
_atom_sites_solution_secondary difmap
_audit_creation_method SHELXL-97
_cell_angle_alpha 90.00
_cell_angle_beta 92.566(4)
_cell_angle_gamma 90.00
_cell_formula_units_Z 4
_cell_length_a 6.0021(15)
_cell_length_b 11.003(3)
_cell_length_c 16.960(4)
_cell_measurement_reflns_used 2092
_cell_measurement_temperature 173(2)
_cell_measurement_theta_max 27.421
_cell_measurement_theta_min 2.208
_cell_volume 1118.9(5)
_computing_cell_refinement 'SMART (Bruker, 1999)'
_computing_data_collection 'SMART (Bruker, 1999)'
_computing_data_reduction 'SAINT (Bruker, 1999)'
_computing_molecular_graphics 'SHELXTL (Sheldrick, 2008)'
_computing_publication_material 'SHELXTL (Sheldrick, 2008)'
_computing_structure_refinement 'SHELXL97 (Sheldrick, 2008)'
_computing_structure_solution 'SHELXS97 (Sheldrick, 2008)'
_diffrn_ambient_temperature 173(2)
_diffrn_measured_fraction_theta_full 0.998
_diffrn_measured_fraction_theta_max 0.998
_diffrn_measurement_device_type 'Bruker SMART CCD area-detector'
_diffrn_measurement_method '\f and \w'
_diffrn_radiation_monochromator graphite
_diffrn_radiation_source 'fine-focus sealed tube'
_diffrn_radiation_type MoK\a
_diffrn_radiation_wavelength 0.71073
_diffrn_reflns_av_R_equivalents 0.0300
_diffrn_reflns_av_sigmaI/netI 0.0403
_diffrn_reflns_limit_h_max 6
_diffrn_reflns_limit_h_min -7
_diffrn_reflns_limit_k_max 13
_diffrn_reflns_limit_k_min -11
_diffrn_reflns_limit_l_max 20
_diffrn_reflns_limit_l_min -19
_diffrn_reflns_number 5489
_diffrn_reflns_theta_full 25.10
_diffrn_reflns_theta_max 25.10
_diffrn_reflns_theta_min 1.85
_exptl_absorpt_coefficient_mu 0.326
_exptl_absorpt_correction_T_max 0.9619
_exptl_absorpt_correction_T_min 0.8806
_exptl_absorpt_correction_type multi-scan
_exptl_absorpt_process_details '(SADABS; Bruker, 1999)'
_exptl_crystal_colour colourless
_exptl_crystal_density_diffrn 1.363
_exptl_crystal_density_method 'not measured'
_exptl_crystal_description block
_exptl_crystal_F_000 480
_exptl_crystal_size_max 0.40
_exptl_crystal_size_mid 0.16
_exptl_crystal_size_min 0.12
_refine_diff_density_max 0.274
_refine_diff_density_min -0.278
_refine_ls_extinction_method none
_refine_ls_goodness_of_fit_ref 1.205
_refine_ls_hydrogen_treatment constr
_refine_ls_matrix_type full
_refine_ls_number_parameters 139
_refine_ls_number_reflns 1988
_refine_ls_number_restraints 0
_refine_ls_restrained_S_all 1.205
_refine_ls_R_factor_all 0.0610
_refine_ls_R_factor_gt 0.0524
_refine_ls_shift/su_max 0.000
_refine_ls_shift/su_mean 0.000
_refine_ls_structure_factor_coef Fsqd
_refine_ls_weighting_details 'calc w=1/[s^2^(Fo^2^)+(0.0400P)^2^+0.7037P] where P=(Fo^2^+2Fc^2^)/3'
_refine_ls_weighting_scheme calc
_refine_ls_wR_factor_gt 0.1114
_refine_ls_wR_factor_ref 0.1151
_reflns_number_gt 1767
_reflns_number_total 1988
_reflns_threshold_expression I>2\s(I)
_cod_data_source_file yp3004.cif
_cod_data_source_block I
_cod_original_cell_volume 1119.0(5)
_cod_original_sg_symbol_H-M 'P 2/n'
_cod_database_code 2018169

loop_
_symmetry_equiv_pos_as_xyz
'x, y, z'
'-x+1/2, y, -z+1/2'
'-x, -y, -z'
'x-1/2, -y, z-1/2'

loop_
_atom_site_type_symbol
_atom_site_label
_atom_site_fract_x
_atom_site_fract_y
_atom_site_fract_z
_atom_site_U_iso_or_equiv
_atom_site_adp_type
_atom_site_calc_flag
_atom_site_refinement_flags
_atom_site_occupancy
_atom_site_symmetry_multiplicity
_atom_site_disorder_assembly
_atom_site_disorder_group
C C1 1.2361(4) 0.1139(2) 0.55133(14) 0.0219(5) Uani d . 1 1 . .
C C2 1.0747(4) 0.1294(2) 0.42912(14) 0.0241(6) Uani d . 1 1 . .
C C3 0.9068(4) 0.2030(2) 0.45481(14) 0.0256(6) Uani d . 1 1 . .
H H3 0.7906 0.2331 0.4203 0.031 Uiso calc R 1 1 . .
C C4 0.9200(4) 0.2299(2) 0.53445(14) 0.0221(5) Uani d . 1 1 . .
C C5 0.7662(4) 0.3131(2) 0.56846(14) 0.0233(5) Uani d . 1 1 . .
C C6 0.6515(4) 0.3880(2) 0.59771(14) 0.0216(5) Uani d . 1 1 . .
C C7 0.5210(4) 0.4801(2) 0.63971(13) 0.0202(5) Uani d . 1 1 . .
C C8 0.6238(5) 0.6055(2) 0.62907(17) 0.0317(6) Uani d . 1 1 . .
H H8A 0.5459 0.6649 0.6608 0.048 Uiso calc R 1 1 . .
H H8B 0.6098 0.6288 0.5733 0.048 Uiso calc R 1 1 . .
H H8C 0.7819 0.6032 0.6462 0.048 Uiso calc R 1 1 . .
C C9 0.2774(4) 0.4778(2) 0.61274(15) 0.0282(6) Uani d . 1 1 . .
H H9A 0.2158 0.3968 0.6219 0.042 Uiso calc R 1 1 . .
H H9B 0.2630 0.4970 0.5563 0.042 Uiso calc R 1 1 . .
H H9C 0.1955 0.5382 0.6425 0.042 Uiso calc R 1 1 . .
Cl Cl1 1.07907(13) 0.09441(6) 0.32955(4) 0.0362(2) Uani d . 1 1 . .
N N1 1.2382(3) 0.08482(18) 0.47357(11) 0.0241(5) Uani d . 1 1 . .
N N2 1.0805(3) 0.18474(18) 0.58374(11) 0.0219(5) Uani d . 1 1 . .
N N3 1.3968(4) 0.0691(2) 0.59888(12) 0.0297(5) Uani d . 1 1 . .
H H3A 1.5041 0.0264 0.5793 0.036 Uiso d R 1 1 . .
H H3B 1.4138 0.0959 0.6475 0.036 Uiso d R 1 1 . .
O O1 0.5352(3) 0.45132(16) 0.72198(9) 0.0271(4) Uani d . 1 1 . .
O O2 0.5163(3) 0.20125(16) 0.74861(9) 0.0293(4) Uani d . 1 1 . .
H H2'B 0.4736 0.1941 0.7956 0.035 Uiso d R 1 1 A 1
H H1'A 0.5136 0.3760 0.7289 0.035 Uiso d PR 0.50 1 A 1
H H2'A 0.6550 0.1901 0.7443 0.035 Uiso d PR 0.50 1 A 1
H H2A 0.4733 0.2733 0.7395 0.035 Uiso d PR 0.50 1 A 2
H H1A 0.6667 0.4656 0.7403 0.035 Uiso d PR 0.50 1 A 2

loop_
_atom_site_aniso_label
_atom_site_aniso_U_11
_atom_site_aniso_U_22
_atom_site_aniso_U_33
_atom_site_aniso_U_12
_atom_site_aniso_U_13
_atom_site_aniso_U_23
C1 0.0209(13) 0.0171(12) 0.0279(13) -0.0006(10) 0.0048(10) -0.0014(10)
C2 0.0286(14) 0.0214(13) 0.0227(12) -0.0029(11) 0.0058(10) -0.0013(10)
C3 0.0258(14) 0.0254(14) 0.0256(12) 0.0049(11) 0.0012(10) 0.0001(11)
C4 0.0204(13) 0.0185(12) 0.0279(13) -0.0004(10) 0.0054(10) 0.0009(10)
C5 0.0217(13) 0.0251(13) 0.0232(12) 0.0019(11) 0.0005(10) 0.0022(11)
C6 0.0188(13) 0.0230(13) 0.0230(12) 0.0012(11) -0.0002(10) 0.0023(10)
C7 0.0197(13) 0.0202(12) 0.0209(12) 0.0029(10) 0.0025(10) 0.0009(10)
C8 0.0278(15) 0.0250(14) 0.0424(16) 0.0007(11) 0.0034(12) 0.0000(12)
C9 0.0198(13) 0.0306(14) 0.0342(14) 0.0028(11) 0.0011(11) 0.0023(11)
Cl1 0.0470(5) 0.0399(4) 0.0222(3) 0.0034(3) 0.0059(3) -0.0054(3)
N1 0.0247(12) 0.0230(11) 0.0252(11) -0.0003(9) 0.0061(9) -0.0024(9)
N2 0.0214(11) 0.0211(11) 0.0234(10) 0.0029(9) 0.0041(8) -0.0015(8)
N3 0.0267(13) 0.0327(13) 0.0295(11) 0.0100(10) -0.0009(9) -0.0079(10)
O1 0.0297(10) 0.0298(10) 0.0218(9) 0.0025(8) 0.0019(7) -0.0001(7)
O2 0.0271(10) 0.0365(11) 0.0246(9) -0.0014(8) 0.0033(7) 0.0006(8)

loop_
_atom_type_symbol
_atom_type_description
_atom_type_scat_dispersion_real
_atom_type_scat_dispersion_imag
_atom_type_scat_source
C C 0.0033 0.0016 'International Tables Vol C Tables 4.2.6.8 and 6.1.1.4'
H H 0.0000 0.0000 'International Tables Vol C Tables 4.2.6.8 and 6.1.1.4'
N N 0.0061 0.0033 'International Tables Vol C Tables 4.2.6.8 and 6.1.1.4'
O O 0.0106 0.0060 'International Tables Vol C Tables 4.2.6.8 and 6.1.1.4'
Cl Cl 0.1484 0.1585 'International Tables Vol C Tables 4.2.6.8 and 6.1.1.4'

loop_
_geom_angle_atom_site_label_1
_geom_angle_atom_site_label_2
_geom_angle_atom_site_label_3
_geom_angle_site_symmetry_1
_geom_angle_site_symmetry_3
_geom_angle
_geom_angle_publ_flag
N3 C1 N2 . . 117.7(2) ?
N3 C1 N1 . . 117.7(2) ?
N2 C1 N1 . . 124.6(2) ?
N1 C2 C3 . . 125.4(2) ?
N1 C2 Cl1 . . 115.79(19) ?
C3 C2 Cl1 . . 118.8(2) ?
C2 C3 C4 . . 115.1(2) ?
C2 C3 H3 . . 122.5 ?
C4 C3 H3 . . 122.5 ?
N2 C4 C3 . . 122.6(2) ?
N2 C4 C5 . . 116.2(2) ?
C3 C4 C5 . . 121.2(2) ?
C6 C5 C4 . . 175.1(3) ?
C5 C6 C7 . . 175.4(3) ?
O1 C7 C6 . . 107.95(19) ?
O1 C7 C9 . . 107.81(19) ?
C6 C7 C9 . . 111.6(2) ?
O1 C7 C8 . . 108.0(2) ?
C6 C7 C8 . . 109.6(2) ?
C9 C7 C8 . . 111.7(2) ?
C7 C8 H8A . . 109.5 ?
C7 C8 H8B . . 109.5 ?
H8A C8 H8B . . 109.5 ?
C7 C8 H8C . . 109.5 ?
H8A C8 H8C . . 109.5 ?
H8B C8 H8C . . 109.5 ?
C7 C9 H9A . . 109.5 ?
C7 C9 H9B . . 109.5 ?
H9A C9 H9B . . 109.5 ?
C7 C9 H9C . . 109.5 ?
H9A C9 H9C . . 109.5 ?
H9B C9 H9C . . 109.5 ?
C2 N1 C1 . . 115.6(2) ?
C4 N2 C1 . . 116.7(2) ?
C1 N3 H3A . . 119.8 ?
C1 N3 H3B . . 119.9 ?
H3A N3 H3B . . 118.7 ?
C7 O1 H1'A . . 110.4 ?
C7 O1 H1A . . 109.2 ?
H1'A O1 H1A . . 106.0 ?
H2'B O2 H2'A . . 113.9 ?
H2'B O2 H2A . . 99.0 ?
H2'A O2 H2A . . 114.4 ?

loop_
_geom_bond_atom_site_label_1
_geom_bond_atom_site_label_2
_geom_bond_site_symmetry_2
_geom_bond_distance
_geom_bond_publ_flag
C1 N3 . 1.325(3) ?
C1 N2 . 1.352(3) ?
C1 N1 . 1.358(3) ?
C2 N1 . 1.306(3) ?
C2 C3 . 1.378(4) ?
C2 Cl1 . 1.734(2) ?
C3 C4 . 1.381(3) ?
C3 H3 . 0.9500 ?
C4 N2 . 1.342(3) ?
C4 C5 . 1.439(3) ?
C5 C6 . 1.196(3) ?
C6 C7 . 1.482(3) ?
C7 O1 . 1.430(3) ?
C7 C9 . 1.513(3) ?
C7 C8 . 1.525(3) ?
C8 H8A . 0.9800 ?
C8 H8B . 0.9800 ?
C8 H8C . 0.9800 ?
C9 H9A . 0.9800 ?
C9 H9B . 0.9800 ?
C9 H9C . 0.9800 ?
N3 H3A . 0.8752 ?
N3 H3B . 0.8764 ?
O1 H1'A . 0.8479 ?
O1 H1A . 0.8500 ?
O2 H2'B . 0.8519 ?
O2 H2'A . 0.8479 ?
O2 H2A . 0.8462 ?

loop_
_geom_hbond_atom_site_label_D
_geom_hbond_atom_site_label_H
_geom_hbond_atom_site_label_A
_geom_hbond_site_symmetry_A
_geom_hbond_distance_DH
_geom_hbond_distance_HA
_geom_hbond_distance_DA
_geom_hbond_angle_DHA
O1 H1A O1 2_656 0.85 1.88 2.708(4) 164.4
O1 H1'A O2 . 0.85 1.95 2.791(3) 170.6
O2 H2A O1 . 0.85 2.02 2.791(3) 151.6
O2 H2'A O2 2_656 0.85 1.97 2.803(4) 165.4
O2 H2'B N2 2_656 0.85 2.09 2.933(3) 171.0
C9 H9A N2 1_455 0.98 2.55 3.462(3) 155.7
N3 H3A N1 3_856 0.88 2.19 3.069(3) 177.3
N3 H3B O2 1_655 0.88 2.14 2.986(3) 162.5

loop_
_geom_torsion_atom_site_label_1
_geom_torsion_atom_site_label_2
_geom_torsion_atom_site_label_3
_geom_torsion_atom_site_label_4
_geom_torsion_site_symmetry_1
_geom_torsion_site_symmetry_2
_geom_torsion_site_symmetry_3
_geom_torsion_site_symmetry_4
_geom_torsion
_geom_torsion_publ_flag
N1 C2 C3 C4 . . . . 0.3(4) ?
Cl1 C2 C3 C4 . . . . -177.84(18) ?
C2 C3 C4 N2 . . . . -1.9(4) ?
C2 C3 C4 C5 . . . . 175.2(2) ?
N2 C4 C5 C6 . . . . 65(3) ?
C3 C4 C5 C6 . . . . -112(3) ?
C4 C5 C6 C7 . . . . -59(5) ?
C5 C6 C7 O1 . . . . -30(3) ?
C5 C6 C7 C9 . . . . -148(3) ?
C5 C6 C7 C8 . . . . 87(3) ?
C3 C2 N1 C1 . . . . 0.8(4) ?
Cl1 C2 N1 C1 . . . . 179.03(17) ?
N3 C1 N1 C2 . . . . 179.0(2) ?
N2 C1 N1 C2 . . . . -0.5(3) ?
C3 C4 N2 C1 . . . . 2.2(3) ?
C5 C4 N2 C1 . . . . -175.0(2) ?
N3 C1 N2 C4 . . . . 179.6(2) ?
N1 C1 N2 C4 . . . . -0.9(3) ?
